data_2018780
loop_
_publ_author_name
'Sarina, Evan A.'
'Olmstead, Marilyn M.'
'Nguyen, Dung N.'
'Groziak, Michael P.'

_publ_section_title
;
 1-Hydroxy-1<i>H</i>-benzo[<i>d</i>][1,2,6]oxazaborinin-4(3<i>H</i>)-one
;
_journal_coeditor_code FA3302
_journal_issue 2
_journal_name_full 'Acta Crystallographica Section C'
_journal_page_first 183
_journal_page_last 185
_journal_paper_doi 10.1107/S0108270113000681
_journal_volume 69
_journal_year 2013
_chemical_formula_iupac 'C7 H6 B N O3'
_chemical_formula_moiety 'C7 H6 B N O3'
_chemical_formula_sum 'C7 H6 B N O3'
_chemical_formula_weight 162.94
_chemical_name_common
;
1-Hydroxy-1,3-dihydro-2,3,1-benzoxazaborinin-4-one
;
_chemical_name_systematic
;
1-Hydroxy-1<i>H</i>-benzo[<i>d</i>][1,2,6]oxazaborinin-4(3<i>H</i>)-one
;
_space_group_IT_number 14
_symmetry_cell_setting monoclinic
_symmetry_space_group_name_Hall '-P 2ybc'
_symmetry_space_group_name_H-M 'P 1 21/c 1'
_atom_sites_solution_hydrogens geom
_atom_sites_solution_primary direct
_atom_sites_solution_secondary difmap
_audit_creation_method SHELXL-97
_cell_angle_alpha 90.00
_cell_angle_beta 107.792(2)
_cell_angle_gamma 90.00
_cell_formula_units_Z 4
_cell_length_a 9.0848(3)
_cell_length_b 6.2043(2)
_cell_length_c 13.1207(5)
_cell_measurement_reflns_used 8670
_cell_measurement_temperature 90(2)
_cell_measurement_theta_max 32.89
_cell_measurement_theta_min 3.26
_cell_volume 704.17(4)
_computing_cell_refinement 'SAINT (Bruker, 2011)'
_computing_data_collection 'APEX2 (Bruker, 2011)'
_computing_data_reduction 'SAINT (Bruker, 2011)'
_computing_molecular_graphics 'XP in SHELXTL (Sheldrick, 2008)'
_computing_publication_material 'SHELXL97 (Sheldrick, 2008)'
_computing_structure_refinement 'SHELXL97 (Sheldrick, 2008)'
_computing_structure_solution 'SHELXS97 (Sheldrick, 2008)'
_diffrn_ambient_temperature 90(2)
_diffrn_detector_area_resol_mean 8.3
_diffrn_measured_fraction_theta_full 0.998
_diffrn_measured_fraction_theta_max 0.959
_diffrn_measurement_device_type 'Bruker APEXII'
_diffrn_measurement_method \w
_diffrn_radiation_monochromator graphite
_diffrn_radiation_source 'fine-focus sealed tube'
_diffrn_radiation_type MoK\a
_diffrn_radiation_wavelength 0.71073
_diffrn_reflns_av_R_equivalents 0.0122
_diffrn_reflns_av_sigmaI/netI 0.0095
_diffrn_reflns_limit_h_max 13
_diffrn_reflns_limit_h_min -13
_diffrn_reflns_limit_k_max 9
_diffrn_reflns_limit_k_min -9
_diffrn_reflns_limit_l_max 20
_diffrn_reflns_limit_l_min -20
_diffrn_reflns_number 11658
_diffrn_reflns_theta_full 32.00
_diffrn_reflns_theta_max 33.07
_diffrn_reflns_theta_min 2.35
_exptl_absorpt_coefficient_mu 0.118
_exptl_absorpt_correction_T_max 0.9768
_exptl_absorpt_correction_T_min 0.9433
_exptl_absorpt_correction_type multi-scan
_exptl_absorpt_process_details '(SADABS; Sheldrick, 1996)'
_exptl_crystal_colour colourless
_exptl_crystal_density_diffrn 1.537
_exptl_crystal_density_method 'not measured'
_exptl_crystal_description block
_exptl_crystal_F_000 336
_exptl_crystal_size_max 0.50
_exptl_crystal_size_mid 0.33
_exptl_crystal_size_min 0.20
_refine_diff_density_max 0.537
_refine_diff_density_min -0.235
_refine_ls_extinction_method none
_refine_ls_goodness_of_fit_ref 1.044
_refine_ls_hydrogen_treatment mixed
_refine_ls_matrix_type full
_refine_ls_number_parameters 117
_refine_ls_number_reflns 2564
_refine_ls_number_restraints 0
_refine_ls_restrained_S_all 1.044
_refine_ls_R_factor_all 0.0351
_refine_ls_R_factor_gt 0.0336
_refine_ls_shift/su_max 0.001
_refine_ls_shift/su_mean 0.000
_refine_ls_structure_factor_coef Fsqd
_refine_ls_weighting_details 'calc w=1/[\s^2^(Fo^2^)+(0.0626P)^2^+0.1884P] where P=(Fo^2^+2Fc^2^)/3'
_refine_ls_weighting_scheme calc
_refine_ls_wR_factor_gt 0.1010
_refine_ls_wR_factor_ref 0.1027
_reflns_number_gt 2420
_reflns_number_total 2564
_reflns_threshold_expression I>2\s(I)
_cod_data_source_file fa3302.cif
_cod_data_source_block I
_cod_original_sg_symbol_H-M 'P 21/c'
_cod_database_code 2018780
_cod_database_fobs_code 2018780

loop_
_symmetry_equiv_pos_as_xyz
'x, y, z'
'-x, y+1/2, -z+1/2'
'-x, -y, -z'
'x, -y-1/2, z-1/2'

loop_
_atom_site_type_symbol
_atom_site_label
_atom_site_fract_x
_atom_site_fract_y
_atom_site_fract_z
_atom_site_U_iso_or_equiv
_atom_site_adp_type
_atom_site_calc_flag
_atom_site_refinement_flags
_atom_site_occupancy
_atom_site_symmetry_multiplicity
O O1 0.40195(6) -0.00533(8) 0.20721(4) 0.01483(12) Uani d . 1 1
O O2 0.40143(6) -0.24104(8) 0.45339(4) 0.01368(12) Uani d . 1 1
O O3 0.26801(6) -0.16815(9) 0.57746(4) 0.01599(12) Uani d . 1 1
H H3 0.316(2) -0.283(3) 0.6146(14) 0.049(4) Uiso d . 1 1
N N1 0.42848(7) -0.19124(10) 0.35710(5) 0.01385(13) Uani d . 1 1
H H1 0.4867(16) -0.292(2) 0.3376(11) 0.030(3) Uiso d . 1 1
C C1 0.22797(7) 0.08701(11) 0.41957(5) 0.01179(13) Uani d . 1 1
C C2 0.12594(8) 0.22893(12) 0.44704(5) 0.01483(14) Uani d . 1 1
H H2 0.0931 0.1998 0.5078 0.018 Uiso calc R 1 1
C C3 0.07270(9) 0.41218(12) 0.38565(6) 0.01623(14) Uani d . 1 1
H H3A 0.0026 0.5067 0.4042 0.019 Uiso calc R 1 1
C C4 0.12176(8) 0.45789(12) 0.29689(6) 0.01533(14) Uani d . 1 1
H H4 0.0870 0.5853 0.2566 0.018 Uiso calc R 1 1
C C5 0.22112(8) 0.31811(11) 0.26719(5) 0.01364(13) Uani d . 1 1
H H5 0.2536 0.3480 0.2063 0.016 Uiso calc R 1 1
C C6 0.27254(7) 0.13246(11) 0.32847(5) 0.01141(13) Uani d . 1 1
C C7 0.37126(7) -0.02250(11) 0.29437(5) 0.01168(13) Uani d . 1 1
B B1 0.29826(9) -0.11392(12) 0.48663(6) 0.01219(14) Uani d . 1 1

loop_
_atom_site_aniso_label
_atom_site_aniso_U_11
_atom_site_aniso_U_22
_atom_site_aniso_U_33
_atom_site_aniso_U_12
_atom_site_aniso_U_13
_atom_site_aniso_U_23
O1 0.0210(2) 0.0145(2) 0.0122(2) -0.00363(18) 0.00992(18) -0.00168(16)
O2 0.0180(2) 0.0140(2) 0.0112(2) 0.00282(17) 0.00770(18) 0.00227(16)
O3 0.0221(3) 0.0160(2) 0.0123(2) 0.00440(19) 0.00883(19) 0.00346(17)
N1 0.0184(3) 0.0133(3) 0.0131(3) 0.0023(2) 0.0096(2) 0.00100(18)
C1 0.0141(3) 0.0123(3) 0.0094(3) 0.0010(2) 0.0042(2) -0.00001(19)
C2 0.0183(3) 0.0156(3) 0.0116(3) 0.0035(2) 0.0061(2) -0.0001(2)
C3 0.0193(3) 0.0147(3) 0.0146(3) 0.0043(2) 0.0051(2) -0.0005(2)
C4 0.0178(3) 0.0124(3) 0.0143(3) 0.0011(2) 0.0028(2) 0.0011(2)
C5 0.0162(3) 0.0128(3) 0.0115(3) -0.0011(2) 0.0036(2) 0.0012(2)
C6 0.0131(3) 0.0115(3) 0.0099(3) -0.0007(2) 0.0039(2) -0.00071(19)
C7 0.0138(3) 0.0116(3) 0.0107(3) -0.0024(2) 0.0053(2) -0.00133(19)
B1 0.0146(3) 0.0126(3) 0.0103(3) 0.0006(2) 0.0050(2) 0.0001(2)

loop_
_atom_type_symbol
_atom_type_description
_atom_type_scat_dispersion_real
_atom_type_scat_dispersion_imag
_atom_type_scat_source
C C 0.0033 0.0016 'International Tables Vol C Tables 4.2.6.8 and 6.1.1.4'
H H 0.0000 0.0000 'International Tables Vol C Tables 4.2.6.8 and 6.1.1.4'
B B 0.0013 0.0007 'International Tables Vol C Tables 4.2.6.8 and 6.1.1.4'
N N 0.0061 0.0033 'International Tables Vol C Tables 4.2.6.8 and 6.1.1.4'
O O 0.0106 0.0060 'International Tables Vol C Tables 4.2.6.8 and 6.1.1.4'

loop_
_geom_angle_atom_site_label_1
_geom_angle_atom_site_label_2
_geom_angle_atom_site_label_3
_geom_angle
B1 O2 N1 118.70(5)
B1 O3 H3 118.9(11)
C7 N1 O2 126.12(6)
C7 N1 H1 121.2(9)
O2 N1 H1 112.6(9)
C6 C1 C2 118.56(6)
C6 C1 B1 118.05(6)
C2 C1 B1 123.37(6)
C3 C2 C1 120.27(6)
C3 C2 H2 119.9
C1 C2 H2 119.9
C2 C3 C4 120.34(6)
C2 C3 H3A 119.8
C4 C3 H3A 119.8
C5 C4 C3 120.44(6)
C5 C4 H4 119.8
C3 C4 H4 119.8
C4 C5 C6 118.89(6)
C4 C5 H5 120.6
C6 C5 H5 120.6
C5 C6 C1 121.46(6)
C5 C6 C7 119.28(6)
C1 C6 C7 119.22(6)
O1 C7 N1 118.21(6)
O1 C7 C6 122.92(6)
N1 C7 C6 118.85(6)
O3 B1 O2 118.36(6)
O3 B1 C1 123.02(6)
O2 B1 C1 118.59(6)

loop_
_geom_bond_atom_site_label_1
_geom_bond_atom_site_label_2
_geom_bond_distance
O1 C7 1.2616(8)
O2 B1 1.3930(9)
O2 N1 1.3935(7)
O3 B1 1.3449(8)
O3 H3 0.898(18)
N1 C7 1.3350(9)
N1 H1 0.905(15)
C1 C6 1.4029(9)
C1 C2 1.4031(9)
C1 B1 1.5468(10)
C2 C3 1.3918(10)
C2 H2 0.9500
C3 C4 1.3974(10)
C3 H3A 0.9500
C4 C5 1.3906(10)
C4 H4 0.9500
C5 C6 1.4008(9)
C5 H5 0.9500
C6 C7 1.4745(9)

loop_
_geom_hbond_atom_site_label_D
_geom_hbond_atom_site_label_H
_geom_hbond_atom_site_label_A
_geom_hbond_site_symmetry_A
_geom_hbond_distance_DH
_geom_hbond_distance_HA
_geom_hbond_distance_DA
_geom_hbond_angle_DHA
O3 H3 O1 4_556 0.898(18) 1.797(18) 2.6864(7) 170.4(16)
N1 H1 O1 2_645 0.905(15) 1.866(15) 2.7707(8) 177.2(13)

loop_
_geom_torsion_atom_site_label_1
_geom_torsion_atom_site_label_2
_geom_torsion_atom_site_label_3
_geom_torsion_atom_site_label_4
_geom_torsion
B1 O2 N1 C7 4.21(10)
C6 C1 C2 C3 -0.99(10)
B1 C1 C2 C3 177.02(7)
C1 C2 C3 C4 -0.77(11)
C2 C3 C4 C5 1.68(11)
C3 C4 C5 C6 -0.78(10)
C4 C5 C6 C1 -1.02(10)
C4 C5 C6 C7 176.79(6)
C2 C1 C6 C5 1.90(10)
B1 C1 C6 C5 -176.22(6)
C2 C1 C6 C7 -175.92(6)
B1 C1 C6 C7 5.97(9)
O2 N1 C7 O1 -177.11(6)
O2 N1 C7 C6 1.54(10)
C5 C6 C7 O1 -5.99(10)
C1 C6 C7 O1 171.87(6)
C5 C6 C7 N1 175.42(6)
C1 C6 C7 N1 -6.71(9)
N1 O2 B1 O3 177.37(6)
N1 O2 B1 C1 -4.60(9)
C6 C1 B1 O3 177.52(6)
C2 C1 B1 O3 -0.50(11)
C6 C1 B1 O2 -0.41(10)
C2 C1 B1 O2 -178.43(6)

loop_
_cod_related_entry_id
_cod_related_entry_database
_cod_related_entry_code
1 ChemSpider 30654414
